data_7717318
loop_
_publ_author_name
'Chen, Zhun'
'Xu, Wei'
'Zhu, Ruiqin'
'Liu, Li'
'Zhong, Xin-Xin'
'Li, Fa-Bao'
'Zhou, Guijiang'
'Qin, Hai-Mei'

_publ_section_title
;
 Heteroleptic mononuclear Cu(I) halide complexes containing carbazolyl
 substituted phenyl diphosphine and monophosphine: structures and
 photophysical and electroluminescent properties.
;
_journal_issue 48
_journal_name_full 'Dalton transactions (Cambridge, England : 2003)'
_journal_page_first 19299
_journal_page_last 19313
_journal_paper_doi 10.1039/d4dt02469a
_journal_volume 53
_journal_year 2024
_chemical_formula_moiety 'C79 H58 Cl Cu N3 P3'
_chemical_formula_sum 'C79 H58 Cl Cu N3 P3'
_chemical_formula_weight 1241.18
_chemical_name_systematic 123
_space_group_crystal_system monoclinic
_space_group_IT_number 14
_space_group_name_Hall '-P 2yn'
_space_group_name_H-M_alt 'P 1 21/n 1'
_atom_sites_solution_hydrogens geom
_atom_sites_solution_primary dual
_audit_creation_date 2023-05-28
_audit_creation_method
;
Olex2 1.5
(compiled 2021.08.20 svn.r13c46975 for OlexSys, GUI svn.r6396)
;
_audit_update_record
;
2023-07-17 deposited with the CCDC.	2024-10-29 downloaded from the CCDC.
;
_cell_angle_alpha 90
_cell_angle_beta 97.2860(10)
_cell_angle_gamma 90
_cell_formula_units_Z 4
_cell_length_a 13.87700(10)
_cell_length_b 13.53800(10)
_cell_length_c 37.2607(3)
_cell_measurement_reflns_used 33906
_cell_measurement_temperature 100.00(10)
_cell_measurement_theta_max 76.4810
_cell_measurement_theta_min 3.2620
_cell_volume 6943.53(9)
_computing_cell_refinement 'CrysAlisPro 1.171.41.49a (Rigaku OD, 2019)'
_computing_data_collection 'CrysAlisPro 1.171.41.49a (Rigaku OD, 2019)'
_computing_data_reduction 'CrysAlisPro 1.171.41.49a (Rigaku OD, 2019)'
_computing_molecular_graphics 'Olex2 1.5 (Dolomanov et al., 2009)'
_computing_publication_material 'Olex2 1.5 (Dolomanov et al., 2009)'
_computing_structure_refinement 'SHELXL 2018/3 (Sheldrick, 2015)'
_computing_structure_solution 'SHELXT 2018/2 (Sheldrick, 2018)'
_diffrn_ambient_environment N~2~
_diffrn_ambient_temperature 100.00(10)
_diffrn_detector 'Hybrid Pixel Array Detector'
_diffrn_detector_area_resol_mean 10.0000
_diffrn_detector_type HyPix
_diffrn_measured_fraction_theta_full 0.998
_diffrn_measured_fraction_theta_max 0.967
_diffrn_measurement_details
;
List of Runs (angles in degrees, time in seconds):

  # Type    Start    End  Width  t~exp~   \w     \q     \k     \f   Frames
#--------------------------------------------------------------------------
  1  \w     45.00  92.00   0.50    0.07    --   47.70  44.00  63.00   94
  2  \w     94.00 178.00   0.50    0.28    --  106.49  61.00 120.00  168
  3  \w     93.00 178.00   0.50    0.28    --  106.49  44.00  63.00  170
  4  \w     96.00 140.00   0.50    0.28    --  106.49  30.00-180.00   88
  5  \w     40.00  75.00   0.50    0.28    --  106.49 -94.00 -60.00   70
  6  \w     77.00 104.00   0.50    0.28    --  106.49 -94.00 -60.00   54
  7  \w     53.00 105.00   0.50    0.28    --  106.49 -94.00   0.00  104
  8  \w     35.00  81.00   0.50    0.28    --  106.49 -94.00  30.00   92
  9  \w     56.00 100.00   0.50    0.28    --  106.49 -94.00  60.00   88
 10  \w     40.00 101.00   0.50    0.28    --  106.49 -77.00 150.00  122
 11  \w     44.00  70.00   0.50    0.28    --  106.49 -61.00 150.00   52
 12  \w     34.00  67.00   0.50    0.28    --  106.49 -61.00  60.00   66
 13  \w     36.00  62.00   0.50    0.28    --  106.49 -61.00   0.00   52
 14  \w     40.00  71.00   0.50    0.28    --  106.49 -61.00 -60.00   62
 15  \w     44.00  69.00   0.50    0.28    --  106.49 -61.00 -90.00   50
 16  \w     40.00  82.00   0.50    0.28    --  106.49 -77.00-120.00   84
 17  \w     -9.00  17.00   0.50    0.07    --   47.70 -44.00 -86.00   52
 18  \w     37.00  70.00   0.50    0.28    --  106.49 -61.00-180.00   66
 19  \w    -27.00  28.00   0.50    0.07    --  -47.70  19.00-150.00  110
 20  \w    -43.00 -18.00   0.50    0.28    --  -86.25  45.00-120.00   50
 21  \w    -49.00 -22.00   0.50    0.28    --  -86.25  45.00 -90.00   54
 22  \w    -42.00  24.00   0.50    0.07    --  -47.70  44.00  63.00  132
 23  \w    -49.00 -24.00   0.50    0.28    --  -86.25  44.00  63.00   50
 24  \w   -140.00-115.00   0.50    0.28    --  -86.25 -44.00 -86.00   50
 25  \w   -120.00 -53.00   0.50    0.07    --  -47.70 -44.00 -86.00  134
 26  \w   -111.00 -74.00   0.50    0.07    --  -47.70-125.00-150.00   74
 27  \w   -113.00 -73.00   0.50    0.07    --  -47.70-125.00  60.00   80
;
_diffrn_measurement_device 'four-circle diffractometer'
_diffrn_measurement_device_type 'XtaLAB Synergy, Dualflex, HyPix'
_diffrn_measurement_method '\w scans'
_diffrn_orient_matrix_type 'CrysAlisPro convention (1999,Acta A55,543-557)'
_diffrn_orient_matrix_UB_11 0.0902214000
_diffrn_orient_matrix_UB_12 -0.0616945000
_diffrn_orient_matrix_UB_13 0.0140884000
_diffrn_orient_matrix_UB_21 0.0390673000
_diffrn_orient_matrix_UB_22 0.0126955000
_diffrn_orient_matrix_UB_23 -0.0366092000
_diffrn_orient_matrix_UB_31 0.0535452000
_diffrn_orient_matrix_UB_32 0.0947359000
_diffrn_orient_matrix_UB_33 0.0141080000
_diffrn_radiation_monochromator mirror
_diffrn_radiation_probe x-ray
_diffrn_radiation_type 'Cu K\a'
_diffrn_radiation_wavelength 1.54184
_diffrn_reflns_av_R_equivalents 0.0403
_diffrn_reflns_av_unetI/netI 0.0349
_diffrn_reflns_Laue_measured_fraction_full 0.998
_diffrn_reflns_Laue_measured_fraction_max 0.967
_diffrn_reflns_limit_h_max 17
_diffrn_reflns_limit_h_min -17
_diffrn_reflns_limit_k_max 17
_diffrn_reflns_limit_k_min -14
_diffrn_reflns_limit_l_max 46
_diffrn_reflns_limit_l_min -44
_diffrn_reflns_number 52922
_diffrn_reflns_point_group_measured_fraction_full 0.998
_diffrn_reflns_point_group_measured_fraction_max 0.967
_diffrn_reflns_theta_full 67.684
_diffrn_reflns_theta_max 76.791
_diffrn_reflns_theta_min 2.391
_diffrn_source 'micro-focus sealed X-ray tube'
_diffrn_source_type 'PhotonJet (Cu) X-ray Source'
_exptl_absorpt_coefficient_mu 1.786
_exptl_absorpt_correction_T_max 1.00000
_exptl_absorpt_correction_T_min 0.90148
_exptl_absorpt_correction_type multi-scan
_exptl_absorpt_process_details
;
CrysAlisPro 1.171.41.49a (Rigaku Oxford Diffraction, 2019)
Empirical absorption correction using spherical harmonics,
 implemented in SCALE3 ABSPACK scaling algorithm.
;
_exptl_crystal_colour 'metallic light yellow'
_exptl_crystal_colour_lustre metallic
_exptl_crystal_colour_modifier light
_exptl_crystal_colour_primary yellow
_exptl_crystal_density_diffrn 1.187
_exptl_crystal_description block
_exptl_crystal_F_000 2576
_exptl_crystal_size_max 0.03
_exptl_crystal_size_mid 0.02
_exptl_crystal_size_min 0.01
_refine_diff_density_max 0.420
_refine_diff_density_min -0.374
_refine_diff_density_rms 0.061
_refine_ls_extinction_coef 0.00010(2)
_refine_ls_extinction_expression Fc^*^=kFc[1+0.001xFc^2^\l^3^/sin(2\q)]^-1/4^
_refine_ls_extinction_method 'SHELXL-2018/3 (Sheldrick 2018)'
_refine_ls_goodness_of_fit_ref 1.020
_refine_ls_hydrogen_treatment constr
_refine_ls_matrix_type full
_refine_ls_number_parameters 786
_refine_ls_number_reflns 14156
_refine_ls_number_restraints 0
_refine_ls_restrained_S_all 1.020
_refine_ls_R_factor_all 0.0420
_refine_ls_R_factor_gt 0.0388
_refine_ls_shift/su_max 0.003
_refine_ls_shift/su_mean 0.000
_refine_ls_structure_factor_coef Fsqd
_refine_ls_weighting_details 'w=1/[\s^2^(Fo^2^)+(0.0530P)^2^+5.1022P] where P=(Fo^2^+2Fc^2^)/3'
_refine_ls_weighting_scheme calc
_refine_ls_wR_factor_gt 0.1033
_refine_ls_wR_factor_ref 0.1057
_reflns_Friedel_coverage 0.000
_reflns_number_gt 12950
_reflns_number_total 14156
_reflns_threshold_expression 'I > 2\s(I)'
_cod_data_source_file d4dt02469a2.cif
_cod_data_source_block li-cz-s1-cl
_cod_depositor_comments 'Adding full bibliography for 7717316--7717322.cif.'
_cod_database_code 7717318
_shelx_shelxl_version_number 2018/3
_shelx_space_group_comment
;
The symmetry employed for this shelxl refinement is uniquely defined
by the following loop, which should always be used as a source of
symmetry information in preference to the above space-group names.
They are only intended as comments.
;
_olex2_refinement_description
;
1. Fixed Uiso
 At 1.2 times of:
  All C(H) groups
 At 1.5 times of:
  All C(H,H,H) groups
2.a Aromatic/amide H refined with riding coordinates:
 C12(H12), C51(H51), C54(H54), C67(H67), C10(H10), C25(H25), C34(H34),
 C64(H64), C9(H9), C46(H46), C44(H44), C32(H32), C66(H66), C37(H37), C21(H21),
 C18(H18), C72(H72), C24(H24), C35(H35), C19(H19), C4(H4), C36(H36), C79(H79),
 C39(H39), C1(H1), C60(H60), C49(H49), C15(H15), C31(H31), C43(H43), C65(H65),
 C2(H2), C27(H27), C48(H48), C17(H17), C3(H3), C68(H68), C23(H23), C56(H56),
 C16(H16), C22(H22), C59(H59), C47(H47), C42(H42), C75(H75), C78(H78), C40(H40),
  C41(H41), C74(H74), C30(H30), C77(H77), C73(H73), C28(H28), C58(H58), C29(H29)
2.b Idealised Me refined as rotating group:
 C13(H13A,H13B,H13C)
;
_olex2_submission_special_instructions 'No special instructions were received'
_oxdiff_exptl_absorpt_empirical_details
;
Empirical correction (ABSPACK) includes:
- Absorption correction using spherical harmonics
- Frame scaling
;
_oxdiff_exptl_absorpt_empirical_full_max 1.246
_oxdiff_exptl_absorpt_empirical_full_min 0.785

loop_
_space_group_symop_operation_xyz
'x, y, z'
'-x+1/2, y+1/2, -z+1/2'
'-x, -y, -z'
'x-1/2, -y-1/2, z-1/2'

loop_
_atom_site_label
_atom_site_type_symbol
_atom_site_fract_x
_atom_site_fract_y
_atom_site_fract_z
_atom_site_U_iso_or_equiv
_atom_site_adp_type
_atom_site_occupancy
_atom_site_site_symmetry_order
_atom_site_calc_flag
_atom_site_refinement_flags_posn
_atom_site_refinement_flags_adp
_atom_site_refinement_flags_occupancy
_atom_site_disorder_assembly
_atom_site_disorder_group
Cu1 Cu 0.63502(2) 0.83253(2) 0.66002(2) 0.01566(7) Uani 1 1 d . . . . .
Cl1 Cl 0.74388(3) 0.77116(3) 0.62367(2) 0.02250(9) Uani 1 1 d . . . . .
P3 P 0.51792(3) 0.92217(3) 0.62487(2) 0.01427(9) Uani 1 1 d . . . . .
P2 P 0.52077(3) 0.71516(3) 0.66503(2) 0.01478(9) Uani 1 1 d . . . . .
P1 P 0.72086(3) 0.92558(3) 0.70340(2) 0.01555(9) Uani 1 1 d . . . . .
N2 N 0.22598(10) 0.60567(10) 0.57195(4) 0.0177(3) Uani 1 1 d . . . . .
N3 N 0.24844(10) 0.78025(10) 0.52744(4) 0.0176(3) Uani 1 1 d . . . . .
N1 N 0.53431(11) 1.03881(11) 0.83283(4) 0.0206(3) Uani 1 1 d . . . . .
C45 C 0.53634(11) 0.99729(12) 0.58566(4) 0.0170(3) Uani 1 1 d . . . . .
C20 C 0.74199(11) 1.04783(12) 0.68451(5) 0.0174(3) Uani 1 1 d . . . . .
C52 C 0.29455(11) 0.68131(12) 0.58257(4) 0.0165(3) Uani 1 1 d . . . . .
C53 C 0.30391(11) 0.76620(12) 0.56161(4) 0.0165(3) Uani 1 1 d . . . . .
C8 C 0.59181(12) 1.01246(12) 0.80669(4) 0.0179(3) Uani 1 1 d . . . . .
C12 C 0.57313(12) 0.94286(12) 0.74608(4) 0.0172(3) Uani 1 1 d . . . . .
H12 H 0.533456 0.916403 0.725695 0.021 Uiso 1 1 calc R U . . .
C51 C 0.35741(11) 0.66882(12) 0.61450(4) 0.0166(3) Uani 1 1 d . . . . .
H51 H 0.352554 0.610663 0.628421 0.020 Uiso 1 1 calc R U . . .
C54 C 0.37011(12) 0.83898(12) 0.57463(4) 0.0165(3) Uani 1 1 d . . . . .
H54 H 0.373631 0.898091 0.561111 0.020 Uiso 1 1 calc R U . . .
C7 C 0.53214(12) 0.97091(12) 0.77675(5) 0.0174(3) Uani 1 1 d . . . . .
C33 C 0.45943(12) 0.71092(12) 0.70537(4) 0.0174(3) Uani 1 1 d . . . . .
C71 C 0.19875(12) 0.86689(13) 0.51614(5) 0.0197(3) Uani 1 1 d . . . . .
C38 C 0.54124(11) 0.58331(12) 0.65748(5) 0.0182(3) Uani 1 1 d . . . . .
C26 C 0.44430(12) 1.00160(12) 0.65006(4) 0.0176(3) Uani 1 1 d . . . . .
C67 C -0.01472(13) 0.51666(14) 0.54077(5) 0.0229(4) Uani 1 1 d . . . . .
H67 H -0.043499 0.454170 0.534768 0.027 Uiso 1 1 calc R U . . .
C50 C 0.42716(11) 0.73932(12) 0.62655(4) 0.0161(3) Uani 1 1 d . . . . .
C14 C 0.84564(12) 0.88284(12) 0.71653(4) 0.0174(3) Uani 1 1 d . . . . .
C61 C 0.24725(12) 0.50478(13) 0.57144(5) 0.0194(3) Uani 1 1 d . . . . .
C10 C 0.73116(12) 0.99253(12) 0.77617(5) 0.0190(3) Uani 1 1 d . . . . .
H10 H 0.799276 0.997763 0.775746 0.023 Uiso 1 1 calc R U . . .
C11 C 0.67265(12) 0.95386(12) 0.74550(5) 0.0179(3) Uani 1 1 d . . . . .
C25 C 0.73783(13) 1.13618(13) 0.70350(5) 0.0223(3) Uani 1 1 d . . . . .
H25 H 0.724390 1.135052 0.727869 0.027 Uiso 1 1 calc R U . . .
C69 C 0.24034(12) 0.71379(13) 0.49846(5) 0.0197(3) Uani 1 1 d . . . . .
C63 C 0.12619(12) 0.61801(13) 0.56084(4) 0.0180(3) Uani 1 1 d . . . . .
C34 C 0.51994(12) 0.70879(12) 0.73850(5) 0.0190(3) Uani 1 1 d . . . . .
H34 H 0.587903 0.718423 0.738995 0.023 Uiso 1 1 calc R U . . .
C64 C 0.07050(12) 0.70380(13) 0.55869(5) 0.0201(3) Uani 1 1 d . . . . .
H64 H 0.098626 0.766367 0.565047 0.024 Uiso 1 1 calc R U . . .
C55 C 0.43129(11) 0.82731(12) 0.60695(4) 0.0157(3) Uani 1 1 d . . . . .
C9 C 0.69217(12) 1.02299(13) 0.80679(5) 0.0195(3) Uani 1 1 d . . . . .
H9 H 0.731996 1.049953 0.827049 0.023 Uiso 1 1 calc R U . . .
C46 C 0.48057(13) 1.08053(14) 0.57482(5) 0.0246(4) Uani 1 1 d . . . . .
H46 H 0.428437 1.099355 0.587600 0.029 Uiso 1 1 calc R U . . .
C76 C 0.15560(12) 0.85440(14) 0.48004(5) 0.0229(4) Uani 1 1 d . . . . .
C6 C 0.43430(12) 0.96961(12) 0.78629(5) 0.0189(3) Uani 1 1 d . . . . .
C44 C 0.61207(13) 0.97038(13) 0.56635(5) 0.0223(4) Uani 1 1 d . . . . .
H44 H 0.651065 0.914518 0.573721 0.027 Uiso 1 1 calc R U . . .
C62 C 0.08456(12) 0.52457(13) 0.55277(5) 0.0197(3) Uani 1 1 d . . . . .
C5 C 0.43905(13) 1.01301(13) 0.82089(5) 0.0206(3) Uani 1 1 d . . . . .
C57 C 0.16112(13) 0.45233(13) 0.55938(5) 0.0209(3) Uani 1 1 d . . . . .
C32 C 0.35925(12) 0.69973(13) 0.70513(5) 0.0208(3) Uani 1 1 d . . . . .
H32 H 0.317105 0.704019 0.683004 0.025 Uiso 1 1 calc R U . . .
C66 C -0.07006(13) 0.60180(15) 0.53785(5) 0.0247(4) Uani 1 1 d . . . . .
H66 H -0.137593 0.597681 0.529615 0.030 Uiso 1 1 calc R U . . .
C37 C 0.32159(13) 0.68239(14) 0.73722(5) 0.0252(4) Uani 1 1 d . . . . .
H37 H 0.253593 0.673385 0.736900 0.030 Uiso 1 1 calc R U . . .
C21 C 0.76062(13) 1.05049(13) 0.64869(5) 0.0223(4) Uani 1 1 d . . . . .
H21 H 0.763599 0.990647 0.635562 0.027 Uiso 1 1 calc R U . . .
C18 C 1.01842(13) 0.91224(14) 0.72916(5) 0.0243(4) Uani 1 1 d . . . . .
H18 H 1.071553 0.956992 0.732311 0.029 Uiso 1 1 calc R U . . .
C72 C 0.18812(12) 0.95450(14) 0.53502(5) 0.0241(4) Uani 1 1 d . . . . .
H72 H 0.214528 0.961366 0.559693 0.029 Uiso 1 1 calc R U . . .
C70 C 0.18120(12) 0.75675(14) 0.46904(5) 0.0222(4) Uani 1 1 d . . . . .
C24 C 0.75325(14) 1.22593(13) 0.68698(5) 0.0253(4) Uani 1 1 d . . . . .
H24 H 0.751301 1.285821 0.700152 0.030 Uiso 1 1 calc R U . . .
C35 C 0.48124(13) 0.69272(13) 0.77058(5) 0.0217(3) Uani 1 1 d . . . . .
H35 H 0.522584 0.691822 0.792939 0.026 Uiso 1 1 calc R U . . .
C19 C 0.92397(12) 0.94796(13) 0.72161(5) 0.0210(3) Uani 1 1 d . . . . .
H19 H 0.912826 1.017135 0.719910 0.025 Uiso 1 1 calc R U . . .
C4 C 0.35720(13) 1.02210(14) 0.83904(5) 0.0250(4) Uani 1 1 d . . . . .
H4 H 0.360512 1.053901 0.861895 0.030 Uiso 1 1 calc R U . . .
C36 C 0.38217(14) 0.67800(14) 0.76993(5) 0.0254(4) Uani 1 1 d . . . . .
H36 H 0.355737 0.664949 0.791752 0.030 Uiso 1 1 calc R U . . .
C79 C 0.16305(14) 0.70410(15) 0.43656(5) 0.0276(4) Uani 1 1 d . . . . .
H79 H 0.121472 0.730618 0.416670 0.033 Uiso 1 1 calc R U . . .
C39 C 0.58074(13) 0.55607(14) 0.62638(5) 0.0249(4) Uani 1 1 d . . . . .
H39 H 0.600084 0.605471 0.610660 0.030 Uiso 1 1 calc R U . . .
C1 C 0.34613(13) 0.93197(13) 0.76957(5) 0.0223(4) Uani 1 1 d . . . . .
H1 H 0.341563 0.902944 0.746206 0.027 Uiso 1 1 calc R U . . .
C60 C 0.33577(13) 0.45616(14) 0.57962(5) 0.0254(4) Uani 1 1 d . . . . .
H60 H 0.394062 0.491753 0.586748 0.030 Uiso 1 1 calc R U . . .
C49 C 0.63072(14) 1.02480(15) 0.53641(5) 0.0262(4) Uani 1 1 d . . . . .
H49 H 0.681214 1.004941 0.522983 0.031 Uiso 1 1 calc R U . . .
C15 C 0.86303(14) 0.78168(13) 0.71935(5) 0.0246(4) Uani 1 1 d . . . . .
H15 H 0.810227 0.736601 0.715732 0.029 Uiso 1 1 calc R U . . .
C31 C 0.48746(13) 1.08793(13) 0.66474(5) 0.0231(4) Uani 1 1 d . . . . .
H31 H 0.551494 1.104546 0.660414 0.028 Uiso 1 1 calc R U . . .
C43 C 0.51617(14) 0.51010(14) 0.68077(5) 0.0257(4) Uani 1 1 d . . . . .
H43 H 0.489591 0.527783 0.702152 0.031 Uiso 1 1 calc R U . . .
C65 C -0.02825(13) 0.69388(14) 0.54680(5) 0.0236(4) Uani 1 1 d . . . . .
H65 H -0.068183 0.751113 0.544728 0.028 Uiso 1 1 calc R U . . .
C2 C 0.26515(13) 0.93804(14) 0.78801(5) 0.0263(4) Uani 1 1 d . . . . .
H2 H 0.204931 0.911558 0.777255 0.032 Uiso 1 1 calc R U . . .
C27 C 0.35077(14) 0.97771(15) 0.65677(6) 0.0281(4) Uani 1 1 d . . . . .
H27 H 0.320889 0.918560 0.647217 0.034 Uiso 1 1 calc R U . . .
C48 C 0.57604(15) 1.10784(15) 0.52606(5) 0.0291(4) Uani 1 1 d . . . . .
H48 H 0.589547 1.145648 0.505802 0.035 Uiso 1 1 calc R U . . .
C17 C 1.03495(14) 0.81173(15) 0.73208(5) 0.0277(4) Uani 1 1 d . . . . .
H17 H 1.099451 0.787480 0.737267 0.033 Uiso 1 1 calc R U . . .
C3 C 0.27098(13) 0.98252(15) 0.82213(5) 0.0271(4) Uani 1 1 d . . . . .
H3 H 0.214406 0.985694 0.834011 0.033 Uiso 1 1 calc R U . . .
C68 C 0.28592(13) 0.62335(14) 0.49569(5) 0.0241(4) Uani 1 1 d . . . . .
H68 H 0.327653 0.596407 0.515455 0.029 Uiso 1 1 calc R U . . .
C23 C 0.77142(14) 1.22782(14) 0.65135(6) 0.0276(4) Uani 1 1 d . . . . .
H23 H 0.781558 1.289175 0.640038 0.033 Uiso 1 1 calc R U . . .
C56 C 0.16366(15) 0.34933(14) 0.55653(6) 0.0288(4) Uani 1 1 d . . . . .
H56 H 0.106280 0.313305 0.548395 0.035 Uiso 1 1 calc R U . . .
C13 C 0.56638(14) 1.08802(15) 0.86689(5) 0.0269(4) Uani 1 1 d . . . . .
H13A H 0.572209 1.039505 0.886566 0.040 Uiso 1 1 calc R U . . .
H13B H 0.518918 1.138655 0.871426 0.040 Uiso 1 1 calc R U . . .
H13C H 0.629652 1.119116 0.865664 0.040 Uiso 1 1 calc R U . . .
C16 C 0.95761(15) 0.74625(15) 0.72745(6) 0.0318(4) Uani 1 1 d . . . . .
H16 H 0.969045 0.677230 0.729805 0.038 Uiso 1 1 calc R U . . .
C22 C 0.77492(15) 1.14030(15) 0.63199(5) 0.0289(4) Uani 1 1 d . . . . .
H22 H 0.787017 1.141853 0.607470 0.035 Uiso 1 1 calc R U . . .
C59 C 0.33582(15) 0.35373(15) 0.57700(6) 0.0324(4) Uani 1 1 d . . . . .
H59 H 0.395075 0.318858 0.583021 0.039 Uiso 1 1 calc R U . . .
C47 C 0.50141(16) 1.13559(15) 0.54541(6) 0.0311(4) Uani 1 1 d . . . . .
H47 H 0.464199 1.192912 0.538436 0.037 Uiso 1 1 calc R U . . .
C42 C 0.52985(17) 0.41126(15) 0.67289(6) 0.0363(5) Uani 1 1 d . . . . .
H42 H 0.514121 0.361642 0.689215 0.044 Uiso 1 1 calc R U . . .
C75 C 0.10458(14) 0.93277(16) 0.46215(6) 0.0303(4) Uani 1 1 d . . . . .
H75 H 0.075306 0.925585 0.437826 0.036 Uiso 1 1 calc R U . . .
C78 C 0.20631(15) 0.61333(16) 0.43383(5) 0.0311(4) Uani 1 1 d . . . . .
H78 H 0.194032 0.577013 0.411912 0.037 Uiso 1 1 calc R U . . .
C40 C 0.59192(14) 0.45703(15) 0.61830(6) 0.0301(4) Uani 1 1 d . . . . .
H40 H 0.617374 0.438931 0.596733 0.036 Uiso 1 1 calc R U . . .
C41 C 0.56630(15) 0.38466(15) 0.64138(6) 0.0329(5) Uani 1 1 d . . . . .
H41 H 0.573639 0.316911 0.635662 0.040 Uiso 1 1 calc R U . . .
C74 C 0.09732(14) 1.02045(16) 0.48024(6) 0.0342(5) Uani 1 1 d . . . . .
H74 H 0.064444 1.074663 0.467980 0.041 Uiso 1 1 calc R U . . .
C30 C 0.43769(15) 1.14962(15) 0.68558(6) 0.0313(4) Uani 1 1 d . . . . .
H30 H 0.467823 1.207967 0.695764 0.038 Uiso 1 1 calc R U . . .
C77 C 0.26813(15) 0.57383(15) 0.46291(5) 0.0293(4) Uani 1 1 d . . . . .
H77 H 0.298499 0.511888 0.460148 0.035 Uiso 1 1 calc R U . . .
C73 C 0.13761(14) 1.03113(15) 0.51645(6) 0.0315(4) Uani 1 1 d . . . . .
H73 H 0.130198 1.091970 0.528508 0.038 Uiso 1 1 calc R U . . .
C28 C 0.30118(16) 1.04064(17) 0.67750(7) 0.0405(5) Uani 1 1 d . . . . .
H28 H 0.237176 1.024386 0.681968 0.049 Uiso 1 1 calc R U . . .
C58 C 0.25098(16) 0.30076(15) 0.56575(6) 0.0347(5) Uani 1 1 d . . . . .
H58 H 0.253269 0.230741 0.564407 0.042 Uiso 1 1 calc R U . . .
C29 C 0.34388(17) 1.12626(17) 0.69160(7) 0.0401(5) Uani 1 1 d . . . . .
H29 H 0.309091 1.169320 0.705453 0.048 Uiso 1 1 calc R U . . .

loop_
_atom_site_aniso_label
_atom_site_aniso_U_11
_atom_site_aniso_U_22
_atom_site_aniso_U_33
_atom_site_aniso_U_23
_atom_site_aniso_U_13
_atom_site_aniso_U_12
Cu1 0.01348(12) 0.01760(13) 0.01587(13) -0.00062(9) 0.00178(9) -0.00090(9)
Cl1 0.01833(18) 0.0270(2) 0.0230(2) -0.00233(16) 0.00575(15) 0.00333(15)
P3 0.01300(18) 0.01518(19) 0.01478(19) 0.00063(14) 0.00233(14) -0.00096(14)
P2 0.01387(18) 0.01597(19) 0.01442(19) 0.00117(15) 0.00152(14) -0.00084(14)
P1 0.01546(19) 0.0163(2) 0.01475(19) -0.00046(15) 0.00158(14) -0.00118(14)
N2 0.0165(6) 0.0170(7) 0.0192(7) 0.0003(5) 0.0009(5) -0.0028(5)
N3 0.0190(7) 0.0183(7) 0.0152(7) 0.0004(5) 0.0004(5) -0.0018(5)
N1 0.0229(7) 0.0233(7) 0.0159(7) -0.0032(6) 0.0035(5) -0.0027(6)
C45 0.0164(7) 0.0177(8) 0.0166(8) 0.0007(6) 0.0009(6) -0.0041(6)
C20 0.0143(7) 0.0183(8) 0.0193(8) 0.0021(6) 0.0008(6) 0.0005(6)
C52 0.0154(7) 0.0180(8) 0.0167(8) -0.0022(6) 0.0037(6) -0.0012(6)
C53 0.0148(7) 0.0202(8) 0.0144(7) -0.0010(6) 0.0015(6) 0.0012(6)
C8 0.0226(8) 0.0162(8) 0.0152(8) -0.0007(6) 0.0032(6) -0.0011(6)
C12 0.0199(8) 0.0160(8) 0.0154(8) -0.0005(6) 0.0007(6) -0.0019(6)
C51 0.0163(7) 0.0173(8) 0.0166(8) 0.0009(6) 0.0033(6) -0.0006(6)
C54 0.0165(7) 0.0163(8) 0.0172(8) 0.0008(6) 0.0046(6) -0.0001(6)
C7 0.0181(8) 0.0167(8) 0.0173(8) 0.0004(6) 0.0017(6) -0.0012(6)
C33 0.0192(8) 0.0164(8) 0.0167(8) 0.0006(6) 0.0034(6) 0.0001(6)
C71 0.0165(7) 0.0221(8) 0.0201(8) 0.0044(7) 0.0012(6) -0.0017(6)
C38 0.0143(7) 0.0178(8) 0.0217(8) 0.0013(6) -0.0015(6) -0.0002(6)
C26 0.0188(8) 0.0186(8) 0.0154(8) 0.0014(6) 0.0020(6) 0.0011(6)
C67 0.0217(8) 0.0285(9) 0.0185(8) -0.0026(7) 0.0029(6) -0.0085(7)
C50 0.0156(7) 0.0179(8) 0.0151(7) -0.0012(6) 0.0028(6) 0.0006(6)
C14 0.0194(8) 0.0189(8) 0.0135(7) -0.0004(6) 0.0006(6) 0.0008(6)
C61 0.0229(8) 0.0183(8) 0.0172(8) -0.0023(6) 0.0031(6) -0.0025(6)
C10 0.0191(8) 0.0193(8) 0.0181(8) 0.0014(6) 0.0010(6) -0.0020(6)
C11 0.0202(8) 0.0169(8) 0.0166(8) 0.0010(6) 0.0024(6) 0.0003(6)
C25 0.0231(8) 0.0210(8) 0.0222(9) 0.0012(7) 0.0005(7) 0.0008(7)
C69 0.0191(8) 0.0241(9) 0.0164(8) -0.0001(7) 0.0038(6) -0.0070(6)
C63 0.0167(7) 0.0250(9) 0.0124(7) 0.0004(6) 0.0020(6) -0.0035(6)
C34 0.0188(8) 0.0189(8) 0.0189(8) 0.0000(6) 0.0013(6) 0.0005(6)
C64 0.0196(8) 0.0220(8) 0.0185(8) 0.0008(7) 0.0019(6) -0.0028(6)
C55 0.0136(7) 0.0174(8) 0.0168(8) -0.0011(6) 0.0047(6) -0.0004(6)
C9 0.0203(8) 0.0213(8) 0.0158(8) 0.0004(6) -0.0014(6) -0.0028(6)
C46 0.0254(9) 0.0273(9) 0.0220(9) 0.0038(7) 0.0068(7) 0.0046(7)
C76 0.0182(8) 0.0286(9) 0.0212(9) 0.0050(7) 0.0001(6) -0.0054(7)
C6 0.0197(8) 0.0185(8) 0.0185(8) 0.0000(6) 0.0019(6) 0.0012(6)
C44 0.0212(8) 0.0226(9) 0.0238(9) 0.0015(7) 0.0057(7) -0.0001(7)
C62 0.0205(8) 0.0236(9) 0.0153(8) -0.0001(6) 0.0036(6) -0.0048(7)
C5 0.0227(8) 0.0202(8) 0.0192(8) -0.0010(7) 0.0035(6) -0.0002(6)
C57 0.0236(8) 0.0225(9) 0.0166(8) -0.0018(6) 0.0021(6) -0.0052(7)
C32 0.0178(8) 0.0225(8) 0.0221(9) -0.0010(7) 0.0030(6) 0.0003(6)
C66 0.0175(8) 0.0356(10) 0.0204(9) 0.0008(7) 0.0005(6) -0.0049(7)
C37 0.0213(8) 0.0280(9) 0.0278(9) -0.0026(7) 0.0091(7) -0.0016(7)
C21 0.0232(8) 0.0207(8) 0.0239(9) -0.0001(7) 0.0062(7) -0.0013(7)
C18 0.0188(8) 0.0275(9) 0.0259(9) -0.0016(7) 0.0006(7) 0.0000(7)
C72 0.0183(8) 0.0253(9) 0.0282(9) 0.0013(7) 0.0007(7) 0.0003(7)
C70 0.0194(8) 0.0296(9) 0.0173(8) 0.0033(7) 0.0016(6) -0.0088(7)
C24 0.0288(9) 0.0194(9) 0.0273(9) 0.0009(7) 0.0017(7) 0.0016(7)
C35 0.0294(9) 0.0189(8) 0.0168(8) -0.0001(6) 0.0032(7) 0.0013(7)
C19 0.0204(8) 0.0184(8) 0.0238(9) -0.0009(7) 0.0009(7) 0.0001(6)
C4 0.0264(9) 0.0265(9) 0.0228(9) -0.0044(7) 0.0064(7) 0.0020(7)
C36 0.0319(10) 0.0243(9) 0.0221(9) -0.0009(7) 0.0121(7) -0.0005(7)
C79 0.0272(9) 0.0382(11) 0.0171(8) 0.0018(8) 0.0015(7) -0.0149(8)
C39 0.0217(8) 0.0271(9) 0.0266(9) -0.0027(7) 0.0055(7) 0.0004(7)
C1 0.0210(8) 0.0237(9) 0.0217(8) -0.0035(7) 0.0009(7) 0.0015(7)
C60 0.0227(8) 0.0229(9) 0.0295(10) -0.0045(7) -0.0006(7) 0.0004(7)
C49 0.0254(9) 0.0326(10) 0.0225(9) 0.0007(8) 0.0098(7) -0.0044(7)
C15 0.0260(9) 0.0199(9) 0.0255(9) -0.0003(7) -0.0055(7) -0.0023(7)
C31 0.0216(8) 0.0225(9) 0.0256(9) -0.0017(7) 0.0049(7) -0.0017(7)
C43 0.0339(10) 0.0205(9) 0.0228(9) 0.0015(7) 0.0040(7) -0.0009(7)
C65 0.0193(8) 0.0291(9) 0.0226(9) 0.0030(7) 0.0029(7) 0.0010(7)
C2 0.0188(8) 0.0293(10) 0.0301(10) -0.0041(8) 0.0003(7) 0.0019(7)
C27 0.0234(9) 0.0284(10) 0.0344(10) -0.0084(8) 0.0116(8) -0.0062(7)
C48 0.0351(10) 0.0304(10) 0.0230(9) 0.0071(8) 0.0084(8) -0.0061(8)
C17 0.0223(9) 0.0312(10) 0.0278(10) -0.0043(8) -0.0044(7) 0.0087(7)
C3 0.0212(8) 0.0299(10) 0.0313(10) -0.0030(8) 0.0074(7) 0.0042(7)
C68 0.0257(9) 0.0257(9) 0.0219(9) 0.0006(7) 0.0072(7) -0.0036(7)
C23 0.0326(10) 0.0210(9) 0.0297(10) 0.0078(7) 0.0058(8) -0.0017(7)
C56 0.0333(10) 0.0222(9) 0.0301(10) -0.0056(8) 0.0014(8) -0.0071(8)
C13 0.0293(9) 0.0339(10) 0.0176(8) -0.0068(7) 0.0033(7) -0.0037(8)
C16 0.0355(11) 0.0199(9) 0.0358(11) -0.0034(8) -0.0111(8) 0.0063(8)
C22 0.0362(10) 0.0259(10) 0.0262(10) 0.0038(8) 0.0105(8) -0.0019(8)
C59 0.0337(10) 0.0233(9) 0.0386(11) -0.0058(8) -0.0017(9) 0.0044(8)
C47 0.0394(11) 0.0266(10) 0.0281(10) 0.0093(8) 0.0074(8) 0.0060(8)
C42 0.0522(13) 0.0194(9) 0.0367(11) 0.0045(8) 0.0028(10) 0.0001(9)
C75 0.0238(9) 0.0364(11) 0.0287(10) 0.0114(8) -0.0041(7) -0.0028(8)
C78 0.0394(11) 0.0353(11) 0.0198(9) -0.0077(8) 0.0084(8) -0.0185(9)
C40 0.0237(9) 0.0314(10) 0.0352(11) -0.0103(8) 0.0035(8) 0.0050(8)
C41 0.0329(10) 0.0213(9) 0.0421(12) -0.0060(8) -0.0048(9) 0.0067(8)
C74 0.0257(9) 0.0326(11) 0.0426(12) 0.0144(9) -0.0022(8) 0.0044(8)
C30 0.0371(11) 0.0242(9) 0.0351(11) -0.0104(8) 0.0135(9) -0.0064(8)
C77 0.0368(10) 0.0265(10) 0.0271(10) -0.0054(8) 0.0137(8) -0.0091(8)
C73 0.0259(9) 0.0245(9) 0.0436(12) 0.0014(8) 0.0023(8) 0.0022(7)
C28 0.0314(11) 0.0381(12) 0.0578(15) -0.0154(11) 0.0277(10) -0.0083(9)
C58 0.0411(11) 0.0202(9) 0.0418(12) -0.0064(8) 0.0011(9) 0.0002(8)
C29 0.0417(12) 0.0348(11) 0.0491(13) -0.0178(10) 0.0261(10) -0.0038(9)

loop_
_atom_type_symbol
_atom_type_description
_atom_type_scat_dispersion_real
_atom_type_scat_dispersion_imag
_atom_type_scat_source
C C 0.0181 0.0091 'International Tables Vol C Tables 4.2.6.8 and 6.1.1.4'
H H 0.0000 0.0000 'International Tables Vol C Tables 4.2.6.8 and 6.1.1.4'
Cl Cl 0.3639 0.7018 'International Tables Vol C Tables 4.2.6.8 and 6.1.1.4'
Cu Cu -1.9646 0.5888 'International Tables Vol C Tables 4.2.6.8 and 6.1.1.4'
N N 0.0311 0.0180 'International Tables Vol C Tables 4.2.6.8 and 6.1.1.4'
P P 0.2955 0.4335 'International Tables Vol C Tables 4.2.6.8 and 6.1.1.4'

loop_
_geom_angle_atom_site_label_1
_geom_angle_atom_site_label_2
_geom_angle_atom_site_label_3
_geom_angle
_geom_angle_site_symmetry_1
_geom_angle_site_symmetry_3
_geom_angle_publ_flag
P3 Cu1 Cl1 108.886(17) . . ?
P2 Cu1 Cl1 108.207(18) . . ?
P2 Cu1 P3 88.037(16) . . ?
P1 Cu1 Cl1 107.155(17) . . ?
P1 Cu1 P3 112.496(18) . . ?
P1 Cu1 P2 129.819(18) . . ?
C45 P3 Cu1 126.12(5) . . ?
C45 P3 C55 104.58(7) . . ?
C26 P3 Cu1 114.82(5) . . ?
C26 P3 C45 103.18(8) . . ?
C26 P3 C55 102.54(8) . . ?
C55 P3 Cu1 102.82(5) . . ?
C33 P2 Cu1 119.67(6) . . ?
C33 P2 C38 101.17(8) . . ?
C33 P2 C50 106.96(7) . . ?
C38 P2 Cu1 123.04(6) . . ?
C38 P2 C50 99.29(8) . . ?
C50 P2 Cu1 104.07(5) . . ?
C20 P1 Cu1 108.83(6) . . ?
C14 P1 Cu1 114.12(6) . . ?
C14 P1 C20 101.27(8) . . ?
C11 P1 Cu1 120.93(6) . . ?
C11 P1 C20 103.55(8) . . ?
C11 P1 C14 105.90(8) . . ?
C61 N2 C52 124.99(14) . . ?
C61 N2 C63 108.32(14) . . ?
C63 N2 C52 126.69(14) . . ?
C71 N3 C53 125.10(14) . . ?
C71 N3 C69 108.59(14) . . ?
C69 N3 C53 126.13(14) . . ?
C8 N1 C5 108.74(14) . . ?
C8 N1 C13 126.44(15) . . ?
C5 N1 C13 124.79(15) . . ?
C46 C45 P3 123.52(13) . . ?
C44 C45 P3 117.30(13) . . ?
C44 C45 C46 119.16(16) . . ?
C25 C20 P1 124.03(13) . . ?
C21 C20 P1 116.67(13) . . ?
C21 C20 C25 119.27(16) . . ?
C53 C52 N2 122.77(15) . . ?
C51 C52 N2 118.38(15) . . ?
C51 C52 C53 118.81(15) . . ?
C52 C53 N3 122.16(15) . . ?
C54 C53 N3 118.56(15) . . ?
C54 C53 C52 119.28(15) . . ?
N1 C8 C7 108.98(15) . . ?
N1 C8 C9 129.42(15) . . ?
C9 C8 C7 121.59(15) . . ?
C7 C12 H12 120.2 . . ?
C11 C12 H12 120.2 . . ?
C11 C12 C7 119.55(15) . . ?
C52 C51 H51 119.1 . . ?
C50 C51 C52 121.76(15) . . ?
C50 C51 H51 119.1 . . ?
C53 C54 H54 119.2 . . ?
C55 C54 C53 121.62(15) . . ?
C55 C54 H54 119.2 . . ?
C8 C7 C6 106.49(15) . . ?
C12 C7 C8 119.68(15) . . ?
C12 C7 C6 133.82(15) . . ?
C34 C33 P2 115.92(12) . . ?
C32 C33 P2 124.56(13) . . ?
C32 C33 C34 119.18(16) . . ?
N3 C71 C76 108.66(15) . . ?
C72 C71 N3 129.82(16) . . ?
C72 C71 C76 121.52(16) . . ?
C39 C38 P2 118.04(13) . . ?
C43 C38 P2 122.81(14) . . ?
C43 C38 C39 119.11(17) . . ?
C31 C26 P3 117.12(13) . . ?
C27 C26 P3 123.51(14) . . ?
C27 C26 C31 119.28(16) . . ?
C62 C67 H67 120.8 . . ?
C66 C67 H67 120.8 . . ?
C66 C67 C62 118.48(17) . . ?
C51 C50 P2 121.54(12) . . ?
C51 C50 C55 119.15(15) . . ?
C55 C50 P2 119.07(12) . . ?
C19 C14 P1 122.06(13) . . ?
C15 C14 P1 118.67(13) . . ?
C15 C14 C19 119.15(16) . . ?
N2 C61 C57 108.88(15) . . ?
C60 C61 N2 129.83(16) . . ?
C60 C61 C57 121.26(16) . . ?
C11 C10 H10 119.0 . . ?
C9 C10 H10 119.0 . . ?
C9 C10 C11 122.06(16) . . ?
C12 C11 P1 117.66(13) . . ?
C12 C11 C10 119.71(15) . . ?
C10 C11 P1 122.48(13) . . ?
C20 C25 H25 119.8 . . ?
C24 C25 C20 120.41(17) . . ?
C24 C25 H25 119.8 . . ?
N3 C69 C70 108.48(16) . . ?
C68 C69 N3 129.19(16) . . ?
C68 C69 C70 122.15(17) . . ?
N2 C63 C62 108.59(15) . . ?
C64 C63 N2 129.49(16) . . ?
C64 C63 C62 121.87(15) . . ?
C33 C34 H34 119.8 . . ?
C35 C34 C33 120.48(16) . . ?
C35 C34 H34 119.8 . . ?
C63 C64 H64 121.5 . . ?
C63 C64 C65 117.06(16) . . ?
C65 C64 H64 121.5 . . ?
C54 C55 P3 122.50(13) . . ?
C54 C55 C50 119.10(15) . . ?
C50 C55 P3 118.39(12) . . ?
C8 C9 H9 121.3 . . ?
C10 C9 C8 117.36(15) . . ?
C10 C9 H9 121.3 . . ?
C45 C46 H46 120.0 . . ?
C47 C46 C45 119.92(17) . . ?
C47 C46 H46 120.0 . . ?
C71 C76 C70 106.91(15) . . ?
C75 C76 C71 119.46(18) . . ?
C75 C76 C70 133.54(18) . . ?
C5 C6 C7 106.45(15) . . ?
C1 C6 C7 133.72(16) . . ?
C1 C6 C5 119.75(16) . . ?
C45 C44 H44 119.8 . . ?
C49 C44 C45 120.34(17) . . ?
C49 C44 H44 119.8 . . ?
C67 C62 C63 119.90(16) . . ?
C67 C62 C57 132.67(17) . . ?
C63 C62 C57 107.43(15) . . ?
N1 C5 C6 109.31(15) . . ?
N1 C5 C4 128.52(16) . . ?
C4 C5 C6 122.13(16) . . ?
C61 C57 C62 106.77(15) . . ?
C56 C57 C61 119.75(17) . . ?
C56 C57 C62 133.47(17) . . ?
C33 C32 H32 120.1 . . ?
C37 C32 C33 119.80(16) . . ?
C37 C32 H32 120.1 . . ?
C67 C66 H66 119.5 . . ?
C67 C66 C65 121.03(16) . . ?
C65 C66 H66 119.5 . . ?
C32 C37 H37 119.6 . . ?
C32 C37 C36 120.77(17) . . ?
C36 C37 H37 119.6 . . ?
C20 C21 H21 119.8 . . ?
C22 C21 C20 120.38(17) . . ?
C22 C21 H21 119.8 . . ?
C19 C18 H18 120.0 . . ?
C17 C18 H18 120.0 . . ?
C17 C18 C19 120.04(17) . . ?
C71 C72 H72 121.2 . . ?
C73 C72 C71 117.58(18) . . ?
C73 C72 H72 121.2 . . ?
C69 C70 C76 107.30(15) . . ?
C79 C70 C69 119.06(18) . . ?
C79 C70 C76 133.56(18) . . ?
C25 C24 H24 120.1 . . ?
C23 C24 C25 119.88(17) . . ?
C23 C24 H24 120.1 . . ?
C34 C35 H35 120.0 . . ?
C36 C35 C34 119.92(17) . . ?
C36 C35 H35 120.0 . . ?
C14 C19 H19 119.8 . . ?
C18 C19 C14 120.39(17) . . ?
C18 C19 H19 119.8 . . ?
C5 C4 H4 121.5 . . ?
C3 C4 C5 116.91(17) . . ?
C3 C4 H4 121.5 . . ?
C37 C36 H36 120.1 . . ?
C35 C36 C37 119.78(17) . . ?
C35 C36 H36 120.1 . . ?
C70 C79 H79 120.5 . . ?
C78 C79 C70 119.08(18) . . ?
C78 C79 H79 120.5 . . ?
C38 C39 H39 119.9 . . ?
C40 C39 C38 120.21(18) . . ?
C40 C39 H39 119.9 . . ?
C6 C1 H1 120.8 . . ?
C2 C1 C6 118.34(17) . . ?
C2 C1 H1 120.8 . . ?
C61 C60 H60 121.2 . . ?
C59 C60 C61 117.66(17) . . ?
C59 C60 H60 121.2 . . ?
C44 C49 H49 119.9 . . ?
C48 C49 C44 120.25(17) . . ?
C48 C49 H49 119.9 . . ?
C14 C15 H15 119.9 . . ?
C14 C15 C16 120.28(17) . . ?
C16 C15 H15 119.9 . . ?
C26 C31 H31 119.8 . . ?
C30 C31 C26 120.43(17) . . ?
C30 C31 H31 119.8 . . ?
C38 C43 H43 119.9 . . ?
C42 C43 C38 120.23(19) . . ?
C42 C43 H43 119.9 . . ?
C64 C65 C66 121.61(17) . . ?
C64 C65 H65 119.2 . . ?
C66 C65 H65 119.2 . . ?
C1 C2 H2 119.5 . . ?
C1 C2 C3 121.09(17) . . ?
C3 C2 H2 119.5 . . ?
C26 C27 H27 120.1 . . ?
C28 C27 C26 119.78(18) . . ?
C28 C27 H27 120.1 . . ?
C49 C48 H48 120.2 . . ?
C49 C48 C47 119.63(17) . . ?
C47 C48 H48 120.2 . . ?
C18 C17 H17 119.9 . . ?
C18 C17 C16 120.12(17) . . ?
C16 C17 H17 119.9 . . ?
C4 C3 C2 121.74(17) . . ?
C4 C3 H3 119.1 . . ?
C2 C3 H3 119.1 . . ?
C69 C68 H68 121.3 . . ?
C77 C68 C69 117.37(18) . . ?
C77 C68 H68 121.3 . . ?
C24 C23 H23 119.8 . . ?
C24 C23 C22 120.31(17) . . ?
C22 C23 H23 119.8 . . ?
C57 C56 H56 120.5 . . ?
C58 C56 C57 118.99(18) . . ?
C58 C56 H56 120.5 . . ?
N1 C13 H13A 109.5 . . ?
N1 C13 H13B 109.5 . . ?
N1 C13 H13C 109.5 . . ?
H13A C13 H13B 109.5 . . ?
H13A C13 H13C 109.5 . . ?
H13B C13 H13C 109.5 . . ?
C15 C16 H16 120.0 . . ?
C17 C16 C15 119.99(18) . . ?
C17 C16 H16 120.0 . . ?
C21 C22 H22 120.1 . . ?
C23 C22 C21 119.74(18) . . ?
C23 C22 H22 120.1 . . ?
C60 C59 H59 119.2 . . ?
C60 C59 C58 121.69(19) . . ?
C58 C59 H59 119.2 . . ?
C46 C47 C48 120.67(18) . . ?
C46 C47 H47 119.7 . . ?
C48 C47 H47 119.7 . . ?
C43 C42 H42 119.8 . . ?
C41 C42 C43 120.3(2) . . ?
C41 C42 H42 119.8 . . ?
C76 C75 H75 120.5 . . ?
C74 C75 C76 119.08(18) . . ?
C74 C75 H75 120.5 . . ?
C79 C78 H78 119.5 . . ?
C79 C78 C77 120.91(18) . . ?
C77 C78 H78 119.5 . . ?
C39 C40 H40 119.8 . . ?
C41 C40 C39 120.42(19) . . ?
C41 C40 H40 119.8 . . ?
C42 C41 H41 120.2 . . ?
C40 C41 C42 119.66(18) . . ?
C40 C41 H41 120.2 . . ?
C75 C74 H74 119.5 . . ?
C75 C74 C73 121.07(18) . . ?
C73 C74 H74 119.5 . . ?
C31 C30 H30 120.0 . . ?
C31 C30 C29 119.96(18) . . ?
C29 C30 H30 120.0 . . ?
C68 C77 C78 121.32(19) . . ?
C68 C77 H77 119.3 . . ?
C78 C77 H77 119.3 . . ?
C72 C73 C74 121.20(19) . . ?
C72 C73 H73 119.4 . . ?
C74 C73 H73 119.4 . . ?
C27 C28 H28 119.7 . . ?
C29 C28 C27 120.61(19) . . ?
C29 C28 H28 119.7 . . ?
C56 C58 C59 120.60(19) . . ?
C56 C58 H58 119.7 . . ?
C59 C58 H58 119.7 . . ?
C30 C29 H29 120.0 . . ?
C28 C29 C30 119.92(19) . . ?
C28 C29 H29 120.0 . . ?

loop_
_geom_bond_atom_site_label_1
_geom_bond_atom_site_label_2
_geom_bond_distance
_geom_bond_site_symmetry_2
_geom_bond_publ_flag
Cu1 Cl1 2.3078(5) . ?
Cu1 P3 2.2997(4) . ?
Cu1 P2 2.2692(5) . ?
Cu1 P1 2.2649(5) . ?
P3 C45 1.8246(17) . ?
P3 C26 1.8231(17) . ?
P3 C55 1.8266(17) . ?
P2 C33 1.8197(17) . ?
P2 C38 1.8347(17) . ?
P2 C50 1.8380(16) . ?
P1 C20 1.8365(17) . ?
P1 C14 1.8324(17) . ?
P1 C11 1.8224(17) . ?
N2 C52 1.420(2) . ?
N2 C61 1.398(2) . ?
N2 C63 1.404(2) . ?
N3 C53 1.415(2) . ?
N3 C71 1.398(2) . ?
N3 C69 1.399(2) . ?
N1 C8 1.382(2) . ?
N1 C5 1.385(2) . ?
N1 C13 1.452(2) . ?
C45 C46 1.397(2) . ?
C45 C44 1.395(2) . ?
C20 C25 1.394(2) . ?
C20 C21 1.392(2) . ?
C52 C53 1.405(2) . ?
C52 C51 1.393(2) . ?
C53 C54 1.392(2) . ?
C8 C7 1.419(2) . ?
C8 C9 1.400(2) . ?
C12 H12 0.9500 . ?
C12 C7 1.392(2) . ?
C12 C11 1.392(2) . ?
C51 H51 0.9500 . ?
C51 C50 1.392(2) . ?
C54 H54 0.9500 . ?
C54 C55 1.392(2) . ?
C7 C6 1.447(2) . ?
C33 C34 1.403(2) . ?
C33 C32 1.397(2) . ?
C71 C76 1.411(2) . ?
C71 C72 1.396(3) . ?
C38 C39 1.393(3) . ?
C38 C43 1.390(3) . ?
C26 C31 1.393(2) . ?
C26 C27 1.391(2) . ?
C67 H67 0.9500 . ?
C67 C62 1.398(2) . ?
C67 C66 1.382(3) . ?
C50 C55 1.402(2) . ?
C14 C19 1.394(2) . ?
C14 C15 1.392(2) . ?
C61 C57 1.414(2) . ?
C61 C60 1.393(3) . ?
C10 H10 0.9500 . ?
C10 C11 1.416(2) . ?
C10 C9 1.386(2) . ?
C25 H25 0.9500 . ?
C25 C24 1.391(3) . ?
C69 C70 1.409(2) . ?
C69 C68 1.388(3) . ?
C63 C64 1.392(2) . ?
C63 C62 1.407(2) . ?
C34 H34 0.9500 . ?
C34 C35 1.388(2) . ?
C64 H64 0.9500 . ?
C64 C65 1.392(2) . ?
C9 H9 0.9500 . ?
C46 H46 0.9500 . ?
C46 C47 1.386(3) . ?
C76 C70 1.442(3) . ?
C76 C75 1.397(3) . ?
C6 C5 1.411(2) . ?
C6 C1 1.397(2) . ?
C44 H44 0.9500 . ?
C44 C49 1.388(3) . ?
C62 C57 1.442(3) . ?
C5 C4 1.399(2) . ?
C57 C56 1.399(3) . ?
C32 H32 0.9500 . ?
C32 C37 1.384(3) . ?
C66 H66 0.9500 . ?
C66 C65 1.398(3) . ?
C37 H37 0.9500 . ?
C37 C36 1.392(3) . ?
C21 H21 0.9500 . ?
C21 C22 1.391(3) . ?
C18 H18 0.9500 . ?
C18 C19 1.392(2) . ?
C18 C17 1.382(3) . ?
C72 H72 0.9500 . ?
C72 C73 1.387(3) . ?
C70 C79 1.399(3) . ?
C24 H24 0.9500 . ?
C24 C23 1.382(3) . ?
C35 H35 0.9500 . ?
C35 C36 1.386(3) . ?
C19 H19 0.9500 . ?
C4 H4 0.9500 . ?
C4 C3 1.387(3) . ?
C36 H36 0.9500 . ?
C79 H79 0.9500 . ?
C79 C78 1.377(3) . ?
C39 H39 0.9500 . ?
C39 C40 1.387(3) . ?
C1 H1 0.9500 . ?
C1 C2 1.392(3) . ?
C60 H60 0.9500 . ?
C60 C59 1.390(3) . ?
C49 H49 0.9500 . ?
C49 C48 1.384(3) . ?
C15 H15 0.9500 . ?
C15 C16 1.394(3) . ?
C31 H31 0.9500 . ?
C31 C30 1.383(3) . ?
C43 H43 0.9500 . ?
C43 C42 1.388(3) . ?
C65 H65 0.9500 . ?
C2 H2 0.9500 . ?
C2 C3 1.400(3) . ?
C27 H27 0.9500 . ?
C27 C28 1.390(3) . ?
C48 H48 0.9500 . ?
C48 C47 1.387(3) . ?
C17 H17 0.9500 . ?
C17 C16 1.386(3) . ?
C3 H3 0.9500 . ?
C68 H68 0.9500 . ?
C68 C77 1.388(3) . ?
C23 H23 0.9500 . ?
C23 C22 1.391(3) . ?
C56 H56 0.9500 . ?
C56 C58 1.383(3) . ?
C13 H13A 0.9800 . ?
C13 H13B 0.9800 . ?
C13 H13C 0.9800 . ?
C16 H16 0.9500 . ?
C22 H22 0.9500 . ?
C59 H59 0.9500 . ?
C59 C58 1.397(3) . ?
C47 H47 0.9500 . ?
C42 H42 0.9500 . ?
C42 C41 1.384(3) . ?
C75 H75 0.9500 . ?
C75 C74 1.375(3) . ?
C78 H78 0.9500 . ?
C78 C77 1.400(3) . ?
C40 H40 0.9500 . ?
C40 C41 1.380(3) . ?
C41 H41 0.9500 . ?
C74 H74 0.9500 . ?
C74 C73 1.401(3) . ?
C30 H30 0.9500 . ?
C30 C29 1.385(3) . ?
C77 H77 0.9500 . ?
C73 H73 0.9500 . ?
C28 H28 0.9500 . ?
C28 C29 1.375(3) . ?
C58 H58 0.9500 . ?
C29 H29 0.9500 . ?

loop_
_geom_torsion_atom_site_label_1
_geom_torsion_atom_site_label_2
_geom_torsion_atom_site_label_3
_geom_torsion_atom_site_label_4
_geom_torsion
_geom_torsion_site_symmetry_1
_geom_torsion_site_symmetry_2
_geom_torsion_site_symmetry_3
_geom_torsion_site_symmetry_4
_geom_torsion_publ_flag
Cu1 P3 C45 C46 -151.18(13) . . . . ?
Cu1 P3 C45 C44 27.19(16) . . . . ?
Cu1 P3 C26 C31 74.94(14) . . . . ?
Cu1 P3 C26 C27 -101.54(16) . . . . ?
Cu1 P3 C55 C54 -154.61(13) . . . . ?
Cu1 P3 C55 C50 24.95(13) . . . . ?
Cu1 P2 C33 C34 -52.46(14) . . . . ?
Cu1 P2 C33 C32 134.27(13) . . . . ?
Cu1 P2 C38 C39 -48.30(15) . . . . ?
Cu1 P2 C38 C43 133.83(13) . . . . ?
Cu1 P2 C50 C51 163.01(12) . . . . ?
Cu1 P2 C50 C55 -11.36(14) . . . . ?
Cu1 P1 C20 C25 140.65(13) . . . . ?
Cu1 P1 C20 C21 -37.60(14) . . . . ?
Cu1 P1 C14 C19 136.63(13) . . . . ?
Cu1 P1 C14 C15 -39.40(16) . . . . ?
Cu1 P1 C11 C12 -18.64(16) . . . . ?
Cu1 P1 C11 C10 165.85(12) . . . . ?
P3 C45 C46 C47 177.80(15) . . . . ?
P3 C45 C44 C49 -179.44(14) . . . . ?
P3 C26 C31 C30 -177.05(16) . . . . ?
P3 C26 C27 C28 177.35(18) . . . . ?
P2 C33 C34 C35 -171.66(13) . . . . ?
P2 C33 C32 C37 170.19(14) . . . . ?
P2 C38 C39 C40 -175.94(14) . . . . ?
P2 C38 C43 C42 177.42(16) . . . . ?
P2 C50 C55 P3 -9.51(18) . . . . ?
P2 C50 C55 C54 170.07(12) . . . . ?
P1 C20 C25 C24 -178.95(14) . . . . ?
P1 C20 C21 C22 178.31(14) . . . . ?
P1 C14 C19 C18 -175.59(14) . . . . ?
P1 C14 C15 C16 176.70(15) . . . . ?
N2 C52 C53 N3 -3.0(2) . . . . ?
N2 C52 C53 C54 177.31(15) . . . . ?
N2 C52 C51 C50 179.46(15) . . . . ?
N2 C61 C57 C62 -0.71(19) . . . . ?
N2 C61 C57 C56 -179.99(16) . . . . ?
N2 C61 C60 C59 179.63(19) . . . . ?
N2 C63 C64 C65 -179.58(16) . . . . ?
N2 C63 C62 C67 -179.59(15) . . . . ?
N2 C63 C62 C57 0.40(19) . . . . ?
N3 C53 C54 C55 -175.96(15) . . . . ?
N3 C71 C76 C70 -0.63(19) . . . . ?
N3 C71 C76 C75 -177.62(16) . . . . ?
N3 C71 C72 C73 177.36(18) . . . . ?
N3 C69 C70 C76 2.32(19) . . . . ?
N3 C69 C70 C79 179.44(15) . . . . ?
N3 C69 C68 C77 -177.11(17) . . . . ?
N1 C8 C7 C12 176.93(15) . . . . ?
N1 C8 C7 C6 -2.01(19) . . . . ?
N1 C8 C9 C10 -178.09(17) . . . . ?
N1 C5 C4 C3 -174.54(18) . . . . ?
C45 P3 C26 C31 -65.89(15) . . . . ?
C45 P3 C26 C27 117.63(16) . . . . ?
C45 P3 C55 C54 -21.47(16) . . . . ?
C45 P3 C55 C50 158.10(13) . . . . ?
C45 C46 C47 C48 1.3(3) . . . . ?
C45 C44 C49 C48 1.8(3) . . . . ?
C20 P1 C14 C19 19.89(16) . . . . ?
C20 P1 C14 C15 -156.14(14) . . . . ?
C20 P1 C11 C12 103.47(14) . . . . ?
C20 P1 C11 C10 -72.03(15) . . . . ?
C20 C25 C24 C23 0.9(3) . . . . ?
C20 C21 C22 C23 0.6(3) . . . . ?
C52 N2 C61 C57 -179.95(15) . . . . ?
C52 N2 C61 C60 -2.0(3) . . . . ?
C52 N2 C63 C64 -2.4(3) . . . . ?
C52 N2 C63 C62 -179.91(15) . . . . ?
C52 C53 C54 C55 3.7(2) . . . . ?
C52 C51 C50 P2 -171.31(13) . . . . ?
C52 C51 C50 C55 3.1(2) . . . . ?
C53 N3 C71 C76 177.43(15) . . . . ?
C53 N3 C71 C72 -3.1(3) . . . . ?
C53 N3 C69 C70 -178.03(15) . . . . ?
C53 N3 C69 C68 -2.9(3) . . . . ?
C53 C52 C51 C50 1.7(2) . . . . ?
C53 C54 C55 P3 -179.35(12) . . . . ?
C53 C54 C55 C50 1.1(2) . . . . ?
C8 N1 C5 C6 -0.3(2) . . . . ?
C8 N1 C5 C4 177.16(18) . . . . ?
C8 C7 C6 C5 1.76(19) . . . . ?
C8 C7 C6 C1 -174.65(19) . . . . ?
C12 C7 C6 C5 -176.96(18) . . . . ?
C12 C7 C6 C1 6.6(3) . . . . ?
C51 C52 C53 N3 174.60(15) . . . . ?
C51 C52 C53 C54 -5.1(2) . . . . ?
C51 C50 C55 P3 175.98(12) . . . . ?
C51 C50 C55 C54 -4.4(2) . . . . ?
C7 C8 C9 C10 1.0(3) . . . . ?
C7 C12 C11 P1 -175.05(13) . . . . ?
C7 C12 C11 C10 0.6(2) . . . . ?
C7 C6 C5 N1 -0.91(19) . . . . ?
C7 C6 C5 C4 -178.59(17) . . . . ?
C7 C6 C1 C2 175.57(19) . . . . ?
C33 P2 C38 C39 174.78(13) . . . . ?
C33 P2 C38 C43 -3.09(16) . . . . ?
C33 P2 C50 C51 -69.40(15) . . . . ?
C33 P2 C50 C55 116.23(13) . . . . ?
C33 C34 C35 C36 0.4(3) . . . . ?
C33 C32 C37 C36 1.4(3) . . . . ?
C71 N3 C53 C52 132.83(17) . . . . ?
C71 N3 C53 C54 -47.5(2) . . . . ?
C71 N3 C69 C70 -2.75(18) . . . . ?
C71 N3 C69 C68 172.43(17) . . . . ?
C71 C76 C70 C69 -1.04(19) . . . . ?
C71 C76 C70 C79 -177.56(19) . . . . ?
C71 C76 C75 C74 -0.2(3) . . . . ?
C71 C72 C73 C74 1.0(3) . . . . ?
C38 P2 C33 C34 86.32(14) . . . . ?
C38 P2 C33 C32 -86.95(16) . . . . ?
C38 P2 C50 C51 35.38(15) . . . . ?
C38 P2 C50 C55 -138.99(13) . . . . ?
C38 C39 C40 C41 -1.6(3) . . . . ?
C38 C43 C42 C41 -1.6(3) . . . . ?
C26 P3 C45 C46 -16.39(16) . . . . ?
C26 P3 C45 C44 161.99(13) . . . . ?
C26 P3 C55 C54 85.94(15) . . . . ?
C26 P3 C55 C50 -94.49(14) . . . . ?
C26 C31 C30 C29 -0.8(3) . . . . ?
C26 C27 C28 C29 -0.3(4) . . . . ?
C67 C62 C57 C61 -179.83(18) . . . . ?
C67 C62 C57 C56 -0.7(3) . . . . ?
C67 C66 C65 C64 0.6(3) . . . . ?
C50 P2 C33 C34 -170.26(13) . . . . ?
C50 P2 C33 C32 16.48(17) . . . . ?
C50 P2 C38 C39 65.30(14) . . . . ?
C50 P2 C38 C43 -112.58(15) . . . . ?
C14 P1 C20 C25 -98.80(15) . . . . ?
C14 P1 C20 C21 82.95(14) . . . . ?
C14 P1 C11 C12 -150.40(13) . . . . ?
C14 P1 C11 C10 34.09(16) . . . . ?
C14 C15 C16 C17 -1.2(3) . . . . ?
C61 N2 C52 C53 130.44(18) . . . . ?
C61 N2 C52 C51 -47.2(2) . . . . ?
C61 N2 C63 C64 176.61(17) . . . . ?
C61 N2 C63 C62 -0.84(18) . . . . ?
C61 C57 C56 C58 0.2(3) . . . . ?
C61 C60 C59 C58 1.5(3) . . . . ?
C11 P1 C20 C25 10.80(16) . . . . ?
C11 P1 C20 C21 -167.45(13) . . . . ?
C11 P1 C14 C19 -87.88(15) . . . . ?
C11 P1 C14 C15 96.08(15) . . . . ?
C11 C12 C7 C8 1.5(2) . . . . ?
C11 C12 C7 C6 -179.94(18) . . . . ?
C11 C10 C9 C8 1.2(3) . . . . ?
C25 C20 C21 C22 0.0(3) . . . . ?
C25 C24 C23 C22 -0.4(3) . . . . ?
C69 N3 C53 C52 -52.6(2) . . . . ?
C69 N3 C53 C54 127.03(17) . . . . ?
C69 N3 C71 C76 2.09(19) . . . . ?
C69 N3 C71 C72 -178.43(17) . . . . ?
C69 C70 C79 C78 -2.3(3) . . . . ?
C69 C68 C77 C78 -0.3(3) . . . . ?
C63 N2 C52 C53 -50.6(2) . . . . ?
C63 N2 C52 C51 131.71(17) . . . . ?
C63 N2 C61 C57 0.97(19) . . . . ?
C63 N2 C61 C60 178.88(18) . . . . ?
C63 C64 C65 C66 0.8(3) . . . . ?
C63 C62 C57 C61 0.19(19) . . . . ?
C63 C62 C57 C56 179.3(2) . . . . ?
C34 C33 C32 C37 -2.9(3) . . . . ?
C34 C35 C36 C37 -2.0(3) . . . . ?
C64 C63 C62 C67 2.7(3) . . . . ?
C64 C63 C62 C57 -177.29(16) . . . . ?
C55 P3 C45 C46 90.54(16) . . . . ?
C55 P3 C45 C44 -91.08(14) . . . . ?
C55 P3 C26 C31 -174.37(14) . . . . ?
C55 P3 C26 C27 9.15(17) . . . . ?
C9 C8 C7 C12 -2.3(3) . . . . ?
C9 C8 C7 C6 178.77(15) . . . . ?
C9 C10 C11 P1 173.45(13) . . . . ?
C9 C10 C11 C12 -2.0(3) . . . . ?
C46 C45 C44 C49 -1.0(3) . . . . ?
C76 C71 C72 C73 -3.2(3) . . . . ?
C76 C70 C79 C78 173.88(18) . . . . ?
C76 C75 C74 C73 -1.9(3) . . . . ?
C6 C5 C4 C3 2.7(3) . . . . ?
C6 C1 C2 C3 1.3(3) . . . . ?
C44 C45 C46 C47 -0.5(3) . . . . ?
C44 C49 C48 C47 -1.0(3) . . . . ?
C62 C67 C66 C65 -0.3(3) . . . . ?
C62 C63 C64 C65 -2.4(2) . . . . ?
C62 C57 C56 C58 -178.9(2) . . . . ?
C5 N1 C8 C7 1.48(19) . . . . ?
C5 N1 C8 C9 -179.38(17) . . . . ?
C5 C6 C1 C2 -0.5(3) . . . . ?
C5 C4 C3 C2 -1.8(3) . . . . ?
C57 C61 C60 C59 -2.7(3) . . . . ?
C57 C56 C58 C59 -1.3(3) . . . . ?
C32 C33 C34 C35 2.0(3) . . . . ?
C32 C37 C36 C35 1.1(3) . . . . ?
C66 C67 C62 C63 -1.3(2) . . . . ?
C66 C67 C62 C57 178.74(18) . . . . ?
C21 C20 C25 C24 -0.7(3) . . . . ?
C18 C17 C16 C15 0.9(3) . . . . ?
C72 C71 C76 C70 179.84(16) . . . . ?
C72 C71 C76 C75 2.8(3) . . . . ?
C70 C69 C68 C77 -2.5(3) . . . . ?
C70 C76 C75 C74 -176.23(19) . . . . ?
C70 C79 C78 C77 -0.4(3) . . . . ?
C24 C23 C22 C21 -0.4(3) . . . . ?
C19 C14 C15 C16 0.5(3) . . . . ?
C19 C18 C17 C16 0.1(3) . . . . ?
C79 C78 C77 C68 1.7(3) . . . . ?
C39 C38 C43 C42 -0.4(3) . . . . ?
C39 C40 C41 C42 -0.4(3) . . . . ?
C1 C6 C5 N1 176.11(16) . . . . ?
C1 C6 C5 C4 -1.6(3) . . . . ?
C1 C2 C3 C4 -0.2(3) . . . . ?
C60 C61 C57 C62 -178.84(16) . . . . ?
C60 C61 C57 C56 1.9(3) . . . . ?
C60 C59 C58 C56 0.5(4) . . . . ?
C49 C48 C47 C46 -0.5(3) . . . . ?
C15 C14 C19 C18 0.4(3) . . . . ?
C31 C26 C27 C28 0.9(3) . . . . ?
C31 C30 C29 C28 1.4(4) . . . . ?
C43 C38 C39 C40 2.0(3) . . . . ?
C43 C42 C41 C40 2.0(3) . . . . ?
C27 C26 C31 C30 -0.4(3) . . . . ?
C27 C28 C29 C30 -0.9(4) . . . . ?
C17 C18 C19 C14 -0.7(3) . . . . ?
C68 C69 C70 C76 -173.27(16) . . . . ?
C68 C69 C70 C79 3.8(3) . . . . ?
C13 N1 C8 C7 -176.88(17) . . . . ?
C13 N1 C8 C9 2.3(3) . . . . ?
C13 N1 C5 C6 178.06(17) . . . . ?
C13 N1 C5 C4 -4.5(3) . . . . ?
C75 C76 C70 C69 175.35(19) . . . . ?
C75 C76 C70 C79 -1.2(4) . . . . ?
C75 C74 C73 C72 1.5(3) . . . . ?

loop_
_smtbx_masks_void_nr
_smtbx_masks_void_average_x
_smtbx_masks_void_average_y
_smtbx_masks_void_average_z
_smtbx_masks_void_volume
_smtbx_masks_void_count_electrons
_smtbx_masks_void_content
1 0.000 0.000 0.000 703.2 114.7 '3 CH2CL2'
2 0.500 0.500 0.500 703.2 114.7 '3 CH2CL2'
